data_2231565
loop_
_publ_author_name
'Al-Dajani, Mohammad T. M.'
'Adballah, Hassan H.'
'Mohamed, Nornisah'
'Hemamalini, Madhukar'
'Fun, Hoong-Kun'

_publ_section_title
;
 (2,6-Difluorophenyl)(4-methylpiperidin-1-yl)methanone
;
_journal_coeditor_code IS2763
_journal_issue 9
_journal_name_full 'Acta Crystallographica Section E'
_journal_page_first o2409
_journal_paper_doi 10.1107/S1600536811033848
_journal_volume 67
_journal_year 2011
_chemical_formula_iupac 'C13 H15 F2 N O'
_chemical_formula_moiety 'C13 H15 F2 N O'
_chemical_formula_sum 'C13 H15 F2 N O'
_chemical_formula_weight 239.26
_chemical_name_systematic
;
(2,6-Difluorophenyl)(4-methylpiperidin-1-yl)methanone
;
_space_group_IT_number 14
_symmetry_cell_setting monoclinic
_symmetry_space_group_name_Hall '-P 2ybc'
_symmetry_space_group_name_H-M 'P 1 21/c 1'
_atom_sites_solution_hydrogens geom
_atom_sites_solution_primary direct
_atom_sites_solution_secondary difmap
_audit_creation_method SHELXL-97
_cell_angle_alpha 90.00
_cell_angle_beta 115.582(4)
_cell_angle_gamma 90.00
_cell_formula_units_Z 4
_cell_length_a 9.1807(7)
_cell_length_b 10.9910(8)
_cell_length_c 13.2477(8)
_cell_measurement_reflns_used 4002
_cell_measurement_temperature 296(2)
_cell_measurement_theta_max 29.56
_cell_measurement_theta_min 2.46
_cell_volume 1205.72(15)
_computing_cell_refinement 'SAINT (Bruker, 2009)'
_computing_data_collection 'APEX2 (Bruker, 2009)'
_computing_data_reduction 'SAINT (Bruker, 2009)'
_computing_molecular_graphics 'SHELXTL (Sheldrick, 2008)'
_computing_publication_material 'SHELXTL (Sheldrick, 2008) and PLATON (Spek, 2009)'
_computing_structure_refinement 'SHELXTL (Sheldrick, 2008)'
_computing_structure_solution 'SHELXTL (Sheldrick, 2008)'
_diffrn_ambient_temperature 296(2)
_diffrn_measured_fraction_theta_full 0.991
_diffrn_measured_fraction_theta_max 0.991
_diffrn_measurement_device_type
;
Bruker APEXII DUO CCD area-detector diffractometer
;
_diffrn_measurement_method '\f and \w scans'
_diffrn_radiation_monochromator graphite
_diffrn_radiation_source 'fine-focus sealed tube'
_diffrn_radiation_type MoK\a
_diffrn_radiation_wavelength 0.71073
_diffrn_reflns_av_R_equivalents 0.0178
_diffrn_reflns_av_sigmaI/netI 0.0172
_diffrn_reflns_limit_h_max 12
_diffrn_reflns_limit_h_min -12
_diffrn_reflns_limit_k_max 15
_diffrn_reflns_limit_k_min -13
_diffrn_reflns_limit_l_max 18
_diffrn_reflns_limit_l_min -18
_diffrn_reflns_number 11030
_diffrn_reflns_theta_full 30.08
_diffrn_reflns_theta_max 30.08
_diffrn_reflns_theta_min 2.46
_diffrn_standards_number 0
_exptl_absorpt_coefficient_mu 0.104
_exptl_absorpt_correction_T_max 0.9807
_exptl_absorpt_correction_T_min 0.9563
_exptl_absorpt_correction_type multi-scan
_exptl_absorpt_process_details '(SADABS; Bruker, 2009)'
_exptl_crystal_colour colourless
_exptl_crystal_density_diffrn 1.318
_exptl_crystal_density_method 'not measured'
_exptl_crystal_description block
_exptl_crystal_F_000 504
_exptl_crystal_size_max 0.43
_exptl_crystal_size_mid 0.38
_exptl_crystal_size_min 0.19
_refine_diff_density_max 0.229
_refine_diff_density_min -0.200
_refine_ls_extinction_method none
_refine_ls_goodness_of_fit_ref 1.056
_refine_ls_hydrogen_treatment constr
_refine_ls_matrix_type full
_refine_ls_number_parameters 155
_refine_ls_number_reflns 3513
_refine_ls_number_restraints 0
_refine_ls_restrained_S_all 1.056
_refine_ls_R_factor_all 0.0587
_refine_ls_R_factor_gt 0.0447
_refine_ls_shift/su_max 0.001
_refine_ls_shift/su_mean <0.001
_refine_ls_structure_factor_coef Fsqd
_refine_ls_weighting_details 'calc w=1/[\s^2^(Fo^2^)+(0.0678P)^2^+0.1308P] where P=(Fo^2^+2Fc^2^)/3'
_refine_ls_weighting_scheme calc
_refine_ls_wR_factor_gt 0.1232
_refine_ls_wR_factor_ref 0.1358
_reflns_number_gt 2617
_reflns_number_total 3513
_reflns_threshold_expression I>2\s(I)
_cod_data_source_file is2763.cif
_cod_data_source_block I
_cod_original_cell_volume 1205.71(15)
_cod_original_sg_symbol_H-M 'P 21/c'
_cod_database_code 2231565
_cod_database_fobs_code 2231565

loop_
_symmetry_equiv_pos_as_xyz
'x, y, z'
'-x, y+1/2, -z+1/2'
'-x, -y, -z'
'x, -y-1/2, z-1/2'

loop_
_atom_site_type_symbol
_atom_site_label
_atom_site_fract_x
_atom_site_fract_y
_atom_site_fract_z
_atom_site_U_iso_or_equiv
_atom_site_adp_type
_atom_site_calc_flag
_atom_site_refinement_flags
_atom_site_occupancy
_atom_site_symmetry_multiplicity
F F1 0.26788(12) 0.67786(9) 0.26565(7) 0.0733(3) Uani d . 1 1
F F2 0.16103(13) 0.89859(9) 0.52606(7) 0.0835(3) Uani d . 1 1
O O1 0.23349(12) 0.59626(9) 0.48443(8) 0.0697(3) Uani d . 1 1
N N1 0.46198(12) 0.70862(9) 0.55150(9) 0.0528(3) Uani d . 1 1
C C1 0.19420(13) 0.77289(11) 0.28922(9) 0.0476(3) Uani d . 1 1
C C2 0.10112(15) 0.85157(14) 0.20507(10) 0.0600(4) Uani d . 1 1
H H2A 0.0896 0.8407 0.1324 0.072 Uiso calc R 1 1
C C3 0.02604(15) 0.94608(15) 0.23065(12) 0.0638(4) Uani d . 1 1
H H3A -0.0384 0.9992 0.1744 0.077 Uiso calc R 1 1
C C4 0.04459(16) 0.96375(14) 0.33859(12) 0.0625(4) Uani d . 1 1
H H4A -0.0058 1.0283 0.3562 0.075 Uiso calc R 1 1
C C5 0.13981(15) 0.88297(12) 0.41937(10) 0.0517(3) Uani d . 1 1
C C6 0.21693(12) 0.78571(10) 0.39862(8) 0.0413(2) Uani d . 1 1
C C7 0.30603(14) 0.68901(10) 0.48395(9) 0.0455(3) Uani d . 1 1
C C8 0.54606(14) 0.82462(12) 0.56603(10) 0.0526(3) Uani d . 1 1
H H8A 0.4746 0.8839 0.5139 0.063 Uiso calc R 1 1
H H8B 0.6391 0.8145 0.5502 0.063 Uiso calc R 1 1
C C9 0.60040(14) 0.86998(11) 0.68488(10) 0.0504(3) Uani d . 1 1
H H9A 0.5064 0.8871 0.6981 0.060 Uiso calc R 1 1
H H9B 0.6604 0.9451 0.6946 0.060 Uiso calc R 1 1
C C10 0.70612(14) 0.77668(11) 0.76970(10) 0.0503(3) Uani d . 1 1
H H10A 0.8025 0.7636 0.7570 0.060 Uiso calc R 1 1
C C11 0.61572(15) 0.65643(11) 0.74973(11) 0.0563(3) Uani d . 1 1
H H11A 0.6864 0.5953 0.7997 0.068 Uiso calc R 1 1
H H11B 0.5238 0.6660 0.7670 0.068 Uiso calc R 1 1
C C12 0.55722(17) 0.61347(11) 0.62987(11) 0.0631(4) Uani d . 1 1
H H12A 0.6493 0.5925 0.6156 0.076 Uiso calc R 1 1
H H12B 0.4915 0.5411 0.6185 0.076 Uiso calc R 1 1
C C13 0.7612(2) 0.82022(17) 0.88950(12) 0.0781(5) Uani d . 1 1
H H13A 0.8241 0.8931 0.9009 0.117 Uiso calc R 1 1
H H13B 0.8258 0.7583 0.9402 0.117 Uiso calc R 1 1
H H13C 0.6686 0.8368 0.9031 0.117 Uiso calc R 1 1

loop_
_atom_site_aniso_label
_atom_site_aniso_U_11
_atom_site_aniso_U_22
_atom_site_aniso_U_33
_atom_site_aniso_U_12
_atom_site_aniso_U_13
_atom_site_aniso_U_23
F1 0.0883(6) 0.0761(6) 0.0598(5) 0.0042(5) 0.0360(4) -0.0189(4)
F2 0.1137(8) 0.0920(7) 0.0538(5) 0.0326(6) 0.0448(5) 0.0010(4)
O1 0.0689(6) 0.0515(5) 0.0607(6) -0.0175(4) 0.0017(4) 0.0058(4)
N1 0.0477(5) 0.0406(5) 0.0503(5) 0.0007(4) 0.0025(4) 0.0013(4)
C1 0.0445(5) 0.0567(7) 0.0384(5) -0.0074(5) 0.0147(4) -0.0065(4)
C2 0.0545(7) 0.0820(9) 0.0331(5) -0.0143(6) 0.0091(5) 0.0061(5)
C3 0.0429(6) 0.0752(9) 0.0575(7) 0.0000(6) 0.0069(5) 0.0263(7)
C4 0.0511(6) 0.0641(8) 0.0702(8) 0.0153(6) 0.0243(6) 0.0146(6)
C5 0.0520(6) 0.0601(7) 0.0439(6) 0.0077(5) 0.0214(5) 0.0032(5)
C6 0.0380(5) 0.0456(5) 0.0350(5) -0.0021(4) 0.0107(4) -0.0002(4)
C7 0.0495(6) 0.0409(5) 0.0364(5) -0.0022(4) 0.0093(4) -0.0035(4)
C8 0.0447(5) 0.0528(7) 0.0501(6) -0.0060(5) 0.0110(5) 0.0037(5)
C9 0.0463(6) 0.0418(6) 0.0578(7) -0.0074(5) 0.0175(5) -0.0042(5)
C10 0.0443(5) 0.0553(7) 0.0446(6) -0.0016(5) 0.0130(4) -0.0039(5)
C11 0.0523(6) 0.0473(6) 0.0547(7) 0.0042(5) 0.0094(5) 0.0074(5)
C12 0.0613(7) 0.0417(6) 0.0580(7) 0.0084(5) -0.0009(6) -0.0013(5)
C13 0.0974(12) 0.0762(10) 0.0507(8) -0.0106(9) 0.0224(8) -0.0110(7)

loop_
_atom_type_symbol
_atom_type_description
_atom_type_scat_dispersion_real
_atom_type_scat_dispersion_imag
_atom_type_scat_source
C C 0.0033 0.0016 'International Tables Vol C Tables 4.2.6.8 and 6.1.1.4'
H H 0.0000 0.0000 'International Tables Vol C Tables 4.2.6.8 and 6.1.1.4'
F F 0.0171 0.0103 'International Tables Vol C Tables 4.2.6.8 and 6.1.1.4'
N N 0.0061 0.0033 'International Tables Vol C Tables 4.2.6.8 and 6.1.1.4'
O O 0.0106 0.0060 'International Tables Vol C Tables 4.2.6.8 and 6.1.1.4'

loop_
_geom_angle_atom_site_label_1
_geom_angle_atom_site_label_2
_geom_angle_atom_site_label_3
_geom_angle
C7 N1 C8 125.53(10)
C7 N1 C12 119.81(10)
C8 N1 C12 114.19(9)
F1 C1 C2 119.69(11)
F1 C1 C6 117.24(11)
C2 C1 C6 123.06(12)
C3 C2 C1 118.63(12)
C3 C2 H2A 120.7
C1 C2 H2A 120.7
C2 C3 C4 120.94(12)
C2 C3 H3A 119.5
C4 C3 H3A 119.5
C5 C4 C3 117.94(13)
C5 C4 H4A 121.0
C3 C4 H4A 121.0
F2 C5 C6 117.00(10)
F2 C5 C4 119.21(12)
C6 C5 C4 123.79(12)
C5 C6 C1 115.62(10)
C5 C6 C7 123.88(10)
C1 C6 C7 120.14(10)
O1 C7 N1 124.08(11)
O1 C7 C6 118.17(10)
N1 C7 C6 117.69(10)
N1 C8 C9 110.03(10)
N1 C8 H8A 109.7
C9 C8 H8A 109.7
N1 C8 H8B 109.7
C9 C8 H8B 109.7
H8A C8 H8B 108.2
C8 C9 C10 111.36(10)
C8 C9 H9A 109.4
C10 C9 H9A 109.4
C8 C9 H9B 109.4
C10 C9 H9B 109.4
H9A C9 H9B 108.0
C13 C10 C9 112.18(12)
C13 C10 C11 111.45(12)
C9 C10 C11 109.32(9)
C13 C10 H10A 107.9
C9 C10 H10A 107.9
C11 C10 H10A 107.9
C12 C11 C10 111.88(12)
C12 C11 H11A 109.2
C10 C11 H11A 109.2
C12 C11 H11B 109.2
C10 C11 H11B 109.2
H11A C11 H11B 107.9
N1 C12 C11 110.65(10)
N1 C12 H12A 109.5
C11 C12 H12A 109.5
N1 C12 H12B 109.5
C11 C12 H12B 109.5
H12A C12 H12B 108.1
C10 C13 H13A 109.5
C10 C13 H13B 109.5
H13A C13 H13B 109.5
C10 C13 H13C 109.5
H13A C13 H13C 109.5
H13B C13 H13C 109.5

loop_
_geom_bond_atom_site_label_1
_geom_bond_atom_site_label_2
_geom_bond_distance
F1 C1 1.3522(15)
F2 C5 1.3518(14)
O1 C7 1.2192(15)
N1 C7 1.3381(14)
N1 C8 1.4595(16)
N1 C12 1.4671(15)
C1 C2 1.3777(18)
C1 C6 1.3795(15)
C2 C3 1.368(2)
C2 H2A 0.9300
C3 C4 1.379(2)
C3 H3A 0.9300
C4 C5 1.3747(17)
C4 H4A 0.9300
C5 C6 1.3739(17)
C6 C7 1.5094(15)
C8 C9 1.5159(17)
C8 H8A 0.9700
C8 H8B 0.9700
C9 C10 1.5213(17)
C9 H9A 0.9700
C9 H9B 0.9700
C10 C13 1.5200(18)
C10 C11 1.5218(18)
C10 H10A 0.9800
C11 C12 1.5153(19)
C11 H11A 0.9700
C11 H11B 0.9700
C12 H12A 0.9700
C12 H12B 0.9700
C13 H13A 0.9600
C13 H13B 0.9600
C13 H13C 0.9600

loop_
_geom_hbond_atom_site_label_D
_geom_hbond_atom_site_label_H
_geom_hbond_atom_site_label_A
_geom_hbond_site_symmetry_A
_geom_hbond_distance_DH
_geom_hbond_distance_HA
_geom_hbond_distance_DA
_geom_hbond_angle_DHA
_geom_hbond_publ_flag
C3 H3A O1 2_555 0.9300 2.3500 3.2646(18) 168.00 yes

loop_
_geom_torsion_atom_site_label_1
_geom_torsion_atom_site_label_2
_geom_torsion_atom_site_label_3
_geom_torsion_atom_site_label_4
_geom_torsion
F1 C1 C2 C3 179.14(11)
C6 C1 C2 C3 -0.79(19)
C1 C2 C3 C4 0.9(2)
C2 C3 C4 C5 -0.5(2)
C3 C4 C5 F2 179.55(13)
C3 C4 C5 C6 -0.2(2)
F2 C5 C6 C1 -179.40(11)
C4 C5 C6 C1 0.35(19)
F2 C5 C6 C7 7.40(18)
C4 C5 C6 C7 -172.86(12)
F1 C1 C6 C5 -179.77(10)
C2 C1 C6 C5 0.16(17)
F1 C1 C6 C7 -6.30(16)
C2 C1 C6 C7 173.64(11)
C8 N1 C7 O1 -169.65(13)
C12 N1 C7 O1 2.0(2)
C8 N1 C7 C6 13.13(19)
C12 N1 C7 C6 -175.26(11)
C5 C6 C7 O1 94.43(15)
C1 C6 C7 O1 -78.49(15)
C5 C6 C7 N1 -88.19(15)
C1 C6 C7 N1 98.90(13)
C7 N1 C8 C9 115.22(13)
C12 N1 C8 C9 -56.81(15)
N1 C8 C9 C10 56.43(13)
C8 C9 C10 C13 -179.72(12)
C8 C9 C10 C11 -55.56(14)
C13 C10 C11 C12 178.83(12)
C9 C10 C11 C12 54.25(14)
C7 N1 C12 C11 -116.98(13)
C8 N1 C12 C11 55.54(17)
C10 C11 C12 N1 -53.71(16)
